data_4306289
loop_
_publ_author_name
'Debashis Adhikari'
'Susanne Mossin'
'Falguni Basuli'
'Benjamin R. Dible'
'Mircea Chipara'
'Hongjun Fan'
'John C. Huffman'
'Karsten Meyer'
'Daniel J. Mindiola'

_publ_section_title
;
A Dinuclear Ni(I) System Having a Diradical Ni2N2 Diamond Core Resting
State: Synthetic, Structural, Spectroscopic Elucidation, and Reductive Bond
Splitting Reactions
;
_journal_name_full 'Inorganic Chemistry'
_journal_page_first 10479
_journal_page_last 10490
_journal_paper_doi 10.1021/ic801137p
_journal_volume 47
_journal_year 2008
_chemical_formula_moiety '2(C52 H79 N2 Ni2 P4), C4 H8 O'
_chemical_formula_sum 'C54 H85 N2 Ni2 O0.5 P4'
_chemical_formula_weight 1011.54
_chemical_name_systematic
; 
 ? 
;
_space_group_IT_number 14
_symmetry_cell_setting monoclinic
_symmetry_space_group_name_Hall '-P 2ybc'
_symmetry_space_group_name_H-M 'P 1 21/c 1'
_atom_sites_solution_hydrogens geom
_atom_sites_solution_primary direct
_atom_sites_solution_secondary difmap
_audit_creation_method SHELXL-97
_cell_angle_alpha 90.00
_cell_angle_beta 98.806(4)
_cell_angle_gamma 90.00
_cell_formula_units_Z 4
_cell_length_a 20.8120(19)
_cell_length_b 10.7704(10)
_cell_length_c 23.604(2)
_cell_measurement_reflns_used 1436
_cell_measurement_temperature 123(2)
_cell_measurement_theta_max 24.44
_cell_measurement_theta_min 2.25
_cell_volume 5228.6(8)
_computing_cell_refinement 'SAINT (Bruker, 1999)'
_computing_data_collection 'SMART (Bruker, 1999)'
_computing_data_reduction 'SAINT (Bruker, 1999), XTEL (local program)'
_computing_structure_refinement 'SHELXL-97 (Sheldrick, 1997)'
_computing_structure_solution 'SHELXS-97 (Sheldrick, 1990)'
_diffrn_ambient_temperature 123(2)
_diffrn_detector 'CCD area detector'
_diffrn_detector_area_resol_mean 44.52
_diffrn_detector_type 'Bruker SMART 6000'
_diffrn_measured_fraction_theta_full 0.998
_diffrn_measured_fraction_theta_max 0.998
_diffrn_measurement_details '   0.30 degree frames measured for 15.17 seconds each'
_diffrn_measurement_device 'three-circle goniometer with fixed chi'
_diffrn_measurement_device_type 'Bruker Platform goniometer'
_diffrn_measurement_method '\w scans'
_diffrn_radiation_monochromator graphite
_diffrn_radiation_source 'fine-focus sealed tube'
_diffrn_radiation_type MoK\a
_diffrn_radiation_wavelength 0.71073
_diffrn_reflns_av_R_equivalents 0.1826
_diffrn_reflns_av_sigmaI/netI 0.1746
_diffrn_reflns_limit_h_max 27
_diffrn_reflns_limit_h_min -27
_diffrn_reflns_limit_k_max 14
_diffrn_reflns_limit_k_min -13
_diffrn_reflns_limit_l_max 30
_diffrn_reflns_limit_l_min -30
_diffrn_reflns_number 75761
_diffrn_reflns_theta_full 27.57
_diffrn_reflns_theta_max 27.57
_diffrn_reflns_theta_min 2.08
_diffrn_standards_decay_% 0.0
_exptl_absorpt_coefficient_mu 0.881
_exptl_absorpt_correction_T_max 0.947
_exptl_absorpt_correction_T_min 0.824
_exptl_absorpt_correction_type multi-scan
_exptl_absorpt_process_details 'Bruker SADABS'
_exptl_crystal_colour green/red?
_exptl_crystal_density_diffrn 1.285
_exptl_crystal_density_method 'not measured'
_exptl_crystal_description needle
_exptl_crystal_F_000 2172
_exptl_crystal_size_max 0.20
_exptl_crystal_size_mid 0.05
_exptl_crystal_size_min 0.04
_refine_diff_density_max 0.610
_refine_diff_density_min -0.380
_refine_diff_density_rms 0.078
_refine_ls_extinction_method none
_refine_ls_goodness_of_fit_ref 0.739
_refine_ls_hydrogen_treatment mixed
_refine_ls_matrix_type full
_refine_ls_number_parameters 879
_refine_ls_number_reflns 12053
_refine_ls_number_restraints 0
_refine_ls_restrained_S_all 0.739
_refine_ls_R_factor_all 0.1100
_refine_ls_R_factor_gt 0.0454
_refine_ls_shift/su_max 0.012
_refine_ls_shift/su_mean 0.000
_refine_ls_structure_factor_coef Fsqd
_refine_ls_weighting_details 'calc w=1/[\s^2^(Fo^2^)+(0.0082P)^2^+0.0000P] where P=(Fo^2^+2Fc^2^)/3'
_refine_ls_weighting_scheme calc
_refine_ls_wR_factor_gt 0.0777
_refine_ls_wR_factor_ref 0.0888
_reflns_number_gt 5896
_reflns_number_total 12053
_reflns_threshold_expression >2sigma(I)
_cod_data_source_file ic801137p_si_001.cif
_cod_data_source_block 05074
_cod_depositor_comments
;
The following automatic conversions were performed:
'_symmetry_cell_setting' value 'Monoclinic' changed to 'monoclinic'
according to '/home/saulius/struct/CIF-dictionaries/cif_core.dic'
dictionary named 'cif_core.dic' version 2.4.1 from 2010-06-29.

Automatic conversion script
Id: cif_fix_enum 1527 2010-12-29 10:47:43Z saulius 
;
_cod_original_cell_volume 5228.5(8)
_cod_original_sg_symbol_Hall '-P 2ybc  '
_cod_original_sg_symbol_H-M 'P 1 21/c 1 '
_cod_original_formula_sum 'C54 H85 N2 Ni2 O0.50 P4'
_cod_database_code 4306289

loop_
_symmetry_equiv_pos_as_xyz
'x, y, z'
'-x, y+1/2, -z+1/2'
'-x, -y, -z'
'x, -y-1/2, z-1/2'

loop_
_atom_site_label
_atom_site_type_symbol
_atom_site_fract_x
_atom_site_fract_y
_atom_site_fract_z
_atom_site_U_iso_or_equiv
_atom_site_adp_type
_atom_site_occupancy
_atom_site_symmetry_multiplicity
_atom_site_calc_flag
_atom_site_refinement_flags
_atom_site_disorder_assembly
_atom_site_disorder_group
Ni1 Ni 0.31519(2) 0.84353(4) 0.321090(18) 0.01835(12) Uani 1 1 d . . .
Ni2 Ni 0.21978(2) 0.73297(4) 0.324889(18) 0.01788(12) Uani 1 1 d . . .
P3 P 0.20972(5) 0.61770(8) 0.40175(4) 0.0179(2) Uani 1 1 d . . .
P19 P 0.35962(5) 0.83147(9) 0.24157(4) 0.0231(2) Uani 1 1 d . A .
P32 P 0.13893(5) 0.73606(9) 0.25112(4) 0.0210(2) Uani 1 1 d . . .
P48 P 0.35521(5) 0.96502(9) 0.39363(4) 0.0201(2) Uani 1 1 d . . .
O63 O 0.0000 1.0000 0.5000 0.162(4) Uani 1 2 d S . .
N11 N 0.30960(13) 0.6536(2) 0.32311(10) 0.0138(6) Uani 1 1 d . . .
N40 N 0.22409(13) 0.9246(3) 0.32007(11) 0.0158(6) Uani 1 1 d . . .
C4 C 0.29270(17) 0.5583(3) 0.41429(14) 0.0179(8) Uani 1 1 d . . .
C5 C 0.31805(19) 0.4895(3) 0.46345(15) 0.0193(8) Uani 1 1 d . . .
C6 C 0.38025(18) 0.4435(3) 0.47293(15) 0.0208(8) Uani 1 1 d . . .
C7 C 0.4051(2) 0.3713(4) 0.52644(17) 0.0276(10) Uani 1 1 d . . .
C8 C 0.41930(19) 0.4676(3) 0.43104(15) 0.0226(9) Uani 1 1 d . . .
C9 C 0.39627(18) 0.5352(3) 0.38231(15) 0.0193(8) Uani 1 1 d . . .
C10 C 0.33249(17) 0.5824(3) 0.37292(14) 0.0170(8) Uani 1 1 d . . .
C12 C 0.32406(16) 0.5968(3) 0.27185(14) 0.0172(8) Uani 1 1 d . . .
C13 C 0.31365(18) 0.4688(3) 0.26311(15) 0.0219(8) Uani 1 1 d . . .
C14 C 0.3270(2) 0.4106(4) 0.21378(16) 0.0240(9) Uani 1 1 d . . .
C15 C 0.35230(18) 0.4758(4) 0.17204(15) 0.0249(9) Uani 1 1 d . . .
C16 C 0.3677(3) 0.4126(5) 0.11847(19) 0.0331(11) Uani 1 1 d . . .
C17 C 0.36380(18) 0.6017(4) 0.18089(15) 0.0214(9) Uani 1 1 d . . .
C18 C 0.34890(16) 0.6647(3) 0.22920(14) 0.0189(8) Uani 1 1 d . . .
C20 C 0.19858(19) 0.6786(4) 0.47486(15) 0.0239(9) Uani 1 1 d . . .
C21 C 0.1599(2) 0.7988(4) 0.4683(2) 0.0349(11) Uani 1 1 d . . .
C22 C 0.1707(2) 0.5911(4) 0.51530(19) 0.0295(10) Uani 1 1 d . . .
C23 C 0.16254(19) 0.4710(3) 0.39599(15) 0.0227(9) Uani 1 1 d . . .
C24 C 0.0901(2) 0.4957(5) 0.3868(2) 0.0350(11) Uani 1 1 d . . .
C25 C 0.1811(2) 0.3907(4) 0.34751(18) 0.0284(10) Uani 1 1 d . . .
C26 C 0.3157(2) 0.9089(4) 0.17664(15) 0.0288(10) Uani 1 1 d . . .
C27 C 0.3223(2) 1.0504(4) 0.18204(19) 0.0333(11) Uani 1 1 d . . .
C28 C 0.3279(3) 0.8694(4) 0.11752(17) 0.0389(13) Uani 1 1 d . . .
C29 C 0.4478(2) 0.8461(5) 0.23775(19) 0.0577(15) Uani 1 1 d . . .
C30 C 0.4752(3) 0.9610(6) 0.2297(3) 0.031(2) Uani 0.638(8) 1 d P A 1
H102 H 0.5227 0.9539 0.2363 0.047 Uiso 0.638(8) 1 calc PR A 1
H100 H 0.4615 1.0211 0.2567 0.047 Uiso 0.638(8) 1 calc PR A 1
H101 H 0.4606 0.9893 0.1903 0.047 Uiso 0.638(8) 1 calc PR A 1
C30A C 0.4752(6) 0.8741(12) 0.1929(5) 0.046(4) Uani 0.362(8) 1 d P A 2
H1A H 0.4525 0.9449 0.1728 0.069 Uiso 0.362(8) 1 calc PR A 2
H3A H 0.4726 0.8026 0.1670 0.069 Uiso 0.362(8) 1 calc PR A 2
H2A H 0.5209 0.8958 0.2054 0.069 Uiso 0.362(8) 1 calc PR A 2
C31 C 0.4856(2) 0.7777(4) 0.28803(18) 0.0486(12) Uani 1 1 d . A .
H105 H 0.4766 0.6885 0.2840 0.073 Uiso 1 1 calc R . .
H104 H 0.4725 0.8078 0.3237 0.073 Uiso 1 1 calc R . .
H103 H 0.5322 0.7923 0.2889 0.073 Uiso 1 1 calc R . .
C33 C 0.14854(16) 0.8980(3) 0.22938(14) 0.0182(8) Uani 1 1 d . . .
C34 C 0.11665(19) 0.9480(4) 0.17792(16) 0.0253(9) Uani 1 1 d . . .
C35 C 0.12139(17) 1.0732(4) 0.16424(15) 0.0218(9) Uani 1 1 d . . .
C36 C 0.0855(3) 1.1229(5) 0.10887(19) 0.0303(10) Uani 1 1 d . . .
C37 C 0.15805(19) 1.1467(4) 0.20380(15) 0.0255(9) Uani 1 1 d . . .
C38 C 0.19058(19) 1.0992(4) 0.25459(16) 0.0227(9) Uani 1 1 d . . .
C39 C 0.18804(17) 0.9735(3) 0.26871(14) 0.0192(8) Uani 1 1 d . . .
C41 C 0.22219(18) 1.0024(3) 0.36886(14) 0.0191(8) Uani 1 1 d . . .
C42 C 0.16417(19) 1.0586(3) 0.37807(16) 0.0221(9) Uani 1 1 d . . .
C43 C 0.1605(2) 1.1265(3) 0.42743(16) 0.0256(9) Uani 1 1 d . . .
C44 C 0.21413(19) 1.1437(3) 0.46878(14) 0.0243(9) Uani 1 1 d . . .
C45 C 0.2099(3) 1.2152(5) 0.52356(19) 0.0348(11) Uani 1 1 d . . .
C46 C 0.2723(2) 1.0963(3) 0.45837(15) 0.0242(9) Uani 1 1 d . . .
C47 C 0.27740(18) 1.0244(3) 0.40905(14) 0.0212(8) Uani 1 1 d . . .
C49 C 0.12978(19) 0.6480(4) 0.18258(15) 0.0249(9) Uani 1 1 d . . .
C50 C 0.1885(2) 0.6558(5) 0.15283(18) 0.0327(10) Uani 1 1 d . . .
C51 C 0.1140(3) 0.5112(4) 0.1930(2) 0.0383(12) Uani 1 1 d . . .
C52 C 0.05354(18) 0.7329(4) 0.26748(16) 0.0292(9) Uani 1 1 d . . .
C53 C -0.0014(2) 0.7547(6) 0.2181(2) 0.0450(13) Uani 1 1 d . . .
C54 C 0.0474(2) 0.8222(5) 0.31587(19) 0.0385(12) Uani 1 1 d . . .
C55 C 0.3991(2) 1.1168(4) 0.38832(16) 0.0265(9) Uani 1 1 d . . .
C56 C 0.3667(2) 1.1890(4) 0.3363(2) 0.0341(11) Uani 1 1 d . . .
C57 C 0.4709(2) 1.1049(4) 0.3885(2) 0.0340(11) Uani 1 1 d . . .
C58 C 0.39928(18) 0.9085(4) 0.46360(15) 0.0230(9) Uani 1 1 d . . .
C59 C 0.3566(2) 0.8337(4) 0.49705(18) 0.0308(10) Uani 1 1 d . . .
C60 C 0.4566(2) 0.8281(4) 0.45371(18) 0.0300(10) Uani 1 1 d . . .
C61 C 0.0051(2) 0.7746(7) 0.5304(2) 0.091(2) Uani 1 1 d . . .
H146 H 0.0235 0.8030 0.5689 0.137 Uiso 1 1 calc R . .
H148 H 0.0374 0.7245 0.5145 0.137 Uiso 1 1 calc R . .
H147 H -0.0337 0.7244 0.5325 0.137 Uiso 1 1 calc R . .
C62 C -0.0134(7) 0.8871(10) 0.4917(5) 0.055(3) Uani 0.50 1 d P . .
H150 H 0.0024 0.8667 0.4554 0.066 Uiso 0.50 1 calc PR . .
H149 H -0.0614 0.8843 0.4830 0.066 Uiso 0.50 1 calc PR . .
C64 C -0.0193(6) 1.1093(10) 0.4566(4) 0.056(3) Uani 0.50 1 d P . .
H65 H 0.2888(15) 0.473(3) 0.4898(13) 0.011(8) Uiso 1 1 d . . .
H66 H 0.376(2) 0.388(3) 0.5507(16) 0.043(13) Uiso 1 1 d . . .
H67 H 0.4018(18) 0.277(4) 0.5203(15) 0.041(12) Uiso 1 1 d . . .
H68 H 0.453(2) 0.387(3) 0.5378(15) 0.041(12) Uiso 1 1 d . . .
H70 H 0.4240(14) 0.556(3) 0.3546(12) 0.008(8) Uiso 1 1 d . . .
H71 H 0.2965(15) 0.414(3) 0.2958(14) 0.023(9) Uiso 1 1 d . . .
H73 H 0.3185(17) 0.336(3) 0.2078(14) 0.020(10) Uiso 1 1 d . . .
H74 H 0.369(2) 0.331(4) 0.1204(19) 0.071(18) Uiso 1 1 d . . .
H75 H 0.336(2) 0.420(4) 0.0918(19) 0.055(16) Uiso 1 1 d . . .
H76 H 0.403(2) 0.459(4) 0.1013(18) 0.064(15) Uiso 1 1 d . . .
H77 H 0.3787(15) 0.647(3) 0.1555(13) 0.014(9) Uiso 1 1 d . . .
H78 H 0.243(2) 0.702(4) 0.4929(16) 0.050 Uiso 1 1 d . . .
H79 H 0.162(2) 0.841(4) 0.5060(18) 0.058(14) Uiso 1 1 d . . .
H80 H 0.1111(16) 0.786(3) 0.4519(12) 0.013(9) Uiso 1 1 d . . .
H81 H 0.1818(16) 0.854(3) 0.4430(14) 0.020(9) Uiso 1 1 d . . .
H82 H 0.1703(18) 0.625(3) 0.5473(16) 0.035(13) Uiso 1 1 d . . .
H83 H 0.1231(18) 0.569(3) 0.5012(14) 0.024(10) Uiso 1 1 d . . .
H84 H 0.196(2) 0.512(4) 0.5209(16) 0.046(13) Uiso 1 1 d . . .
H85 H 0.1783(15) 0.424(3) 0.4328(13) 0.022(10) Uiso 1 1 d . . .
H86 H 0.0701(18) 0.425(4) 0.3936(15) 0.033(12) Uiso 1 1 d . . .
H87 H 0.0744(19) 0.520(4) 0.3527(17) 0.040(13) Uiso 1 1 d . . .
H88 H 0.074(2) 0.550(4) 0.415(2) 0.073(17) Uiso 1 1 d . . .
H89 H 0.1796(16) 0.440(3) 0.3106(14) 0.027(10) Uiso 1 1 d . . .
H90 H 0.2229(18) 0.360(3) 0.3543(14) 0.023(11) Uiso 1 1 d . . .
H91 H 0.1515(15) 0.320(3) 0.3425(12) 0.011(9) Uiso 1 1 d . . .
H92 H 0.2674(18) 0.898(3) 0.1792(14) 0.028(10) Uiso 1 1 d . . .
H93 H 0.3651(15) 1.081(3) 0.1742(12) 0.003(8) Uiso 1 1 d . . .
H94 H 0.2897(17) 1.086(3) 0.1530(14) 0.022(10) Uiso 1 1 d . . .
H95 H 0.3112(16) 1.083(3) 0.2163(15) 0.025(10) Uiso 1 1 d . . .
H96 H 0.300(2) 0.929(4) 0.0874(18) 0.059(14) Uiso 1 1 d . . .
H97 H 0.3765(18) 0.876(3) 0.1142(14) 0.023(11) Uiso 1 1 d . . .
H98 H 0.319(2) 0.788(5) 0.1099(19) 0.079(17) Uiso 1 1 d . . .
H106 H 0.0901(15) 0.894(3) 0.1518(13) 0.010(9) Uiso 1 1 d . . .
H107 H 0.039(3) 1.139(5) 0.106(2) 0.084(18) Uiso 1 1 d . . .
H108 H 0.079(3) 1.071(5) 0.082(2) 0.12(3) Uiso 1 1 d . . .
H109 H 0.096(3) 1.196(5) 0.107(2) 0.10(2) Uiso 1 1 d . . .
H110 H 0.1636(15) 1.227(3) 0.1963(13) 0.016(9) Uiso 1 1 d . . .
H111 H 0.2164(15) 1.145(3) 0.2793(13) 0.008(9) Uiso 1 1 d . . .
H112 H 0.1252(15) 1.046(3) 0.3534(13) 0.010(9) Uiso 1 1 d . . .
H113 H 0.1168(15) 1.158(3) 0.4316(12) 0.013(8) Uiso 1 1 d . . .
H114 H 0.1743(16) 1.260(3) 0.5179(13) 0.015(10) Uiso 1 1 d . . .
H115 H 0.1998(19) 1.162(4) 0.5540(18) 0.050(13) Uiso 1 1 d . . .
H116 H 0.250(2) 1.256(3) 0.5372(15) 0.039(12) Uiso 1 1 d . . .
H117 H 0.3140(14) 1.105(2) 0.4851(12) 0.000(7) Uiso 1 1 d . . .
H118 H 0.0948(15) 0.684(3) 0.1606(13) 0.009(9) Uiso 1 1 d . . .
H119 H 0.1997(16) 0.741(3) 0.1462(13) 0.024(10) Uiso 1 1 d . . .
H120 H 0.1792(16) 0.607(3) 0.1175(15) 0.029(11) Uiso 1 1 d . . .
H121 H 0.2293(19) 0.632(3) 0.1766(15) 0.036(11) Uiso 1 1 d . . .
H122 H 0.075(2) 0.503(4) 0.2154(17) 0.053(14) Uiso 1 1 d . . .
H123 H 0.1058(18) 0.469(3) 0.1563(17) 0.038(12) Uiso 1 1 d . . .
H124 H 0.1512(18) 0.484(3) 0.2134(15) 0.023(11) Uiso 1 1 d . . .
H125 H 0.0488(17) 0.644(3) 0.2816(14) 0.035(11) Uiso 1 1 d . . .
H126 H -0.0033(19) 0.691(4) 0.1890(17) 0.043(14) Uiso 1 1 d . . .
H127 H 0.004(2) 0.831(4) 0.205(2) 0.076(19) Uiso 1 1 d . . .
H128 H -0.046(2) 0.763(4) 0.2310(19) 0.076(16) Uiso 1 1 d . . .
H129 H 0.007(2) 0.810(3) 0.3292(15) 0.039(12) Uiso 1 1 d . . .
H130 H 0.087(2) 0.811(4) 0.3432(18) 0.057(14) Uiso 1 1 d . . .
H131 H 0.0460(19) 0.923(4) 0.3020(16) 0.055(13) Uiso 1 1 d . . .
H132 H 0.3879(16) 1.158(3) 0.4181(14) 0.021(10) Uiso 1 1 d . . .
H133 H 0.3207(18) 1.190(3) 0.3332(13) 0.018(10) Uiso 1 1 d . . .
H134 H 0.374(2) 1.148(4) 0.3024(19) 0.067(16) Uiso 1 1 d . . .
H135 H 0.3884(19) 1.271(4) 0.3383(16) 0.049(13) Uiso 1 1 d . . .
H136 H 0.4768(17) 1.055(3) 0.3573(15) 0.030(11) Uiso 1 1 d . . .
H137 H 0.492(2) 1.193(5) 0.384(2) 0.090(18) Uiso 1 1 d . . .
H138 H 0.4918(17) 1.068(3) 0.4245(15) 0.029(11) Uiso 1 1 d . . .
H139 H 0.4153(16) 0.975(3) 0.4884(14) 0.024(10) Uiso 1 1 d . . .
H140 H 0.339(2) 0.759(4) 0.4775(17) 0.053(14) Uiso 1 1 d . . .
H141 H 0.319(2) 0.871(3) 0.5043(16) 0.040(13) Uiso 1 1 d . . .
H142 H 0.387(2) 0.812(3) 0.5309(17) 0.044(12) Uiso 1 1 d . . .
H143 H 0.4853(19) 0.868(3) 0.4297(16) 0.040(12) Uiso 1 1 d . . .
H144 H 0.4878(18) 0.801(3) 0.4871(16) 0.034(11) Uiso 1 1 d . . .
H145 H 0.4371(17) 0.751(3) 0.4339(14) 0.033(11) Uiso 1 1 d . . .
H69 H 0.4629(16) 0.441(3) 0.4349(12) 0.013(9) Uiso 1 1 d . . .

loop_
_atom_site_aniso_label
_atom_site_aniso_U_11
_atom_site_aniso_U_22
_atom_site_aniso_U_33
_atom_site_aniso_U_23
_atom_site_aniso_U_13
_atom_site_aniso_U_12
Ni1 0.0231(3) 0.0195(2) 0.0131(2) -0.0002(2) 0.00465(19) -0.0009(2)
Ni2 0.0211(3) 0.0185(3) 0.0144(2) 0.0031(2) 0.00401(19) 0.0014(2)
P3 0.0204(5) 0.0188(5) 0.0152(5) 0.0028(4) 0.0051(4) 0.0023(4)
P19 0.0281(6) 0.0294(6) 0.0123(5) -0.0010(4) 0.0051(4) -0.0085(5)
P32 0.0221(5) 0.0216(5) 0.0185(5) 0.0064(4) 0.0003(4) -0.0024(5)
P48 0.0242(6) 0.0214(5) 0.0150(5) -0.0016(4) 0.0034(4) 0.0020(5)
O63 0.126(8) 0.235(11) 0.136(8) 0.079(10) 0.059(6) 0.055(10)
N11 0.0152(16) 0.0221(15) 0.0054(13) -0.0008(13) 0.0062(11) 0.0007(14)
N40 0.0150(16) 0.0254(17) 0.0070(14) 0.0026(13) 0.0015(12) -0.0013(14)
C4 0.028(2) 0.0155(18) 0.0102(18) 0.0003(15) 0.0043(15) 0.0000(16)
C5 0.026(2) 0.019(2) 0.0149(19) 0.0012(16) 0.0088(16) 0.0007(17)
C6 0.027(2) 0.0155(19) 0.0186(19) -0.0032(16) -0.0014(16) 0.0051(17)
C7 0.029(3) 0.030(3) 0.022(2) 0.0026(18) -0.0008(19) 0.007(2)
C8 0.019(2) 0.020(2) 0.027(2) -0.0066(17) 0.0003(17) 0.0060(18)
C9 0.021(2) 0.0181(19) 0.021(2) -0.0012(16) 0.0086(17) 0.0004(17)
C10 0.024(2) 0.0141(18) 0.0130(18) -0.0006(15) 0.0033(15) -0.0013(16)
C12 0.016(2) 0.022(2) 0.0127(18) -0.0015(15) 0.0004(15) 0.0034(16)
C13 0.025(2) 0.026(2) 0.0144(19) 0.0011(17) 0.0042(16) 0.0055(18)
C14 0.030(2) 0.020(2) 0.022(2) -0.0070(19) 0.0049(17) 0.005(2)
C15 0.023(2) 0.035(2) 0.017(2) -0.0059(18) 0.0015(16) 0.0074(19)
C16 0.047(3) 0.037(3) 0.017(2) -0.006(2) 0.009(2) 0.009(3)
C17 0.018(2) 0.035(2) 0.0123(19) 0.0007(18) 0.0027(16) 0.0009(18)
C18 0.0122(19) 0.028(2) 0.0168(18) 0.0004(17) 0.0030(14) 0.0045(17)
C20 0.028(2) 0.030(2) 0.0154(19) 0.0027(17) 0.0080(16) 0.0030(19)
C21 0.051(3) 0.029(2) 0.030(3) 0.005(2) 0.023(2) 0.013(2)
C22 0.040(3) 0.032(3) 0.019(2) 0.003(2) 0.012(2) 0.003(2)
C23 0.029(2) 0.022(2) 0.017(2) 0.0084(17) 0.0038(17) 0.0023(18)
C24 0.034(3) 0.035(3) 0.035(3) 0.010(2) 0.003(2) -0.010(2)
C25 0.039(3) 0.022(2) 0.024(2) 0.0002(19) 0.005(2) -0.004(2)
C26 0.031(3) 0.039(3) 0.015(2) 0.0007(18) 0.0019(17) -0.007(2)
C27 0.046(3) 0.032(3) 0.022(2) -0.001(2) 0.007(2) 0.010(2)
C28 0.076(4) 0.026(3) 0.015(2) -0.0003(19) 0.008(2) -0.009(3)
C29 0.031(3) 0.103(4) 0.037(3) 0.038(3) -0.003(2) -0.028(3)
C30 0.029(4) 0.031(4) 0.033(4) -0.003(3) -0.001(3) -0.008(3)
C30A 0.035(8) 0.072(11) 0.035(8) -0.016(7) 0.020(6) 0.009(7)
C31 0.028(3) 0.072(3) 0.044(3) 0.014(3) 0.000(2) -0.011(2)
C33 0.015(2) 0.0205(19) 0.018(2) 0.0063(16) 0.0012(15) 0.0013(16)
C34 0.025(2) 0.030(2) 0.021(2) 0.0017(19) 0.0038(17) -0.0006(19)
C35 0.018(2) 0.034(2) 0.0148(19) 0.0100(17) 0.0059(16) 0.0069(18)
C36 0.033(3) 0.030(3) 0.027(2) 0.005(2) 0.001(2) 0.005(2)
C37 0.034(2) 0.019(2) 0.026(2) 0.0089(18) 0.0114(18) 0.0067(19)
C38 0.027(2) 0.021(2) 0.021(2) -0.0002(17) 0.0041(17) 0.0029(19)
C39 0.021(2) 0.024(2) 0.0144(19) 0.0065(16) 0.0067(15) 0.0018(17)
C41 0.024(2) 0.0166(19) 0.0180(19) 0.0053(16) 0.0081(16) 0.0011(17)
C42 0.022(2) 0.023(2) 0.022(2) 0.0043(17) 0.0038(18) 0.0021(18)
C43 0.027(2) 0.025(2) 0.028(2) 0.0069(17) 0.0143(18) 0.0090(18)
C44 0.034(2) 0.026(2) 0.0156(19) 0.0038(17) 0.0112(17) 0.0075(19)
C45 0.040(3) 0.043(3) 0.024(2) -0.001(2) 0.014(2) 0.016(3)
C46 0.032(3) 0.024(2) 0.016(2) -0.0001(17) 0.0032(18) 0.0025(19)
C47 0.029(2) 0.019(2) 0.0161(19) 0.0035(16) 0.0062(16) 0.0023(17)
C49 0.027(2) 0.030(2) 0.016(2) 0.0075(18) -0.0026(17) 0.0010(19)
C50 0.032(3) 0.039(3) 0.025(2) -0.003(2) -0.0018(19) -0.004(2)
C51 0.049(3) 0.031(3) 0.033(3) -0.003(2) -0.002(3) -0.011(2)
C52 0.026(2) 0.035(2) 0.027(2) 0.014(2) 0.0035(17) -0.001(2)
C53 0.024(3) 0.074(4) 0.035(3) 0.014(3) -0.002(2) 0.001(3)
C54 0.023(3) 0.057(3) 0.037(3) 0.008(2) 0.009(2) 0.006(2)
C55 0.033(3) 0.027(2) 0.019(2) -0.0025(18) 0.0028(18) 0.0022(19)
C56 0.036(3) 0.029(3) 0.035(3) 0.005(2) -0.002(2) -0.009(2)
C57 0.038(3) 0.033(3) 0.030(3) -0.009(2) 0.002(2) 0.000(2)
C58 0.025(2) 0.030(2) 0.0125(19) -0.0043(17) -0.0020(16) 0.0027(19)
C59 0.034(3) 0.035(3) 0.022(2) 0.007(2) 0.002(2) 0.006(2)
C60 0.033(3) 0.032(3) 0.023(2) -0.002(2) -0.002(2) 0.010(2)
C61 0.036(3) 0.181(7) 0.063(4) 0.043(5) 0.026(3) 0.032(4)
C62 0.057(8) 0.077(9) 0.031(6) 0.013(7) 0.008(5) 0.004(8)
C64 0.098(9) 0.047(6) 0.018(5) -0.004(5) -0.005(5) -0.007(6)

loop_
_atom_type_symbol
_atom_type_description
_atom_type_scat_dispersion_real
_atom_type_scat_dispersion_imag
_atom_type_scat_source
Ni Ni 0.3393 1.1124 'International Tables Vol C Tables 4.2.6.8 and 6.1.1.4'
P P 0.1023 0.0942 'International Tables Vol C Tables 4.2.6.8 and 6.1.1.4'
N N 0.0061 0.0033 'International Tables Vol C Tables 4.2.6.8 and 6.1.1.4'
O O 0.0106 0.0060 'International Tables Vol C Tables 4.2.6.8 and 6.1.1.4'
C C 0.0033 0.0016 'International Tables Vol C Tables 4.2.6.8 and 6.1.1.4'
H H 0.0000 0.0000 'International Tables Vol C Tables 4.2.6.8 and 6.1.1.4'

loop_
_geom_angle_atom_site_label_1
_geom_angle_atom_site_label_2
_geom_angle_atom_site_label_3
_geom_angle
_geom_angle_site_symmetry_1
_geom_angle_site_symmetry_3
_geom_angle_publ_flag
N11 Ni1 N40 111.33(11) . . ?
N11 Ni1 P48 126.00(8) . . ?
N40 Ni1 P48 89.72(8) . . ?
N11 Ni1 P19 89.64(8) . . ?
N40 Ni1 P19 120.72(8) . . ?
P48 Ni1 P19 122.17(4) . . ?
N11 Ni1 Ni2 55.75(8) . . ?
N40 Ni1 Ni2 55.61(8) . . ?
P48 Ni1 Ni2 119.64(3) . . ?
P19 Ni1 Ni2 118.08(3) . . ?
N11 Ni2 N40 111.43(11) . . ?
N11 Ni2 P32 124.66(8) . . ?
N40 Ni2 P32 88.63(8) . . ?
N11 Ni2 P3 89.09(8) . . ?
N40 Ni2 P3 127.51(8) . . ?
P32 Ni2 P3 119.30(4) . . ?
N11 Ni2 Ni1 55.26(8) . . ?
N40 Ni2 Ni1 56.20(8) . . ?
P32 Ni2 Ni1 120.56(3) . . ?
P3 Ni2 Ni1 120.12(3) . . ?
C4 P3 C23 100.98(16) . . ?
C4 P3 C20 102.65(16) . . ?
C23 P3 C20 102.99(17) . . ?
C4 P3 Ni2 97.05(11) . . ?
C23 P3 Ni2 121.89(12) . . ?
C20 P3 Ni2 125.96(12) . . ?
C18 P19 C29 100.0(2) . . ?
C18 P19 C26 106.06(17) . . ?
C29 P19 C26 106.67(19) . . ?
C18 P19 Ni1 97.83(11) . . ?
C29 P19 Ni1 125.36(15) . . ?
C26 P19 Ni1 117.08(14) . . ?
C33 P32 C49 104.01(16) . . ?
C33 P32 C52 102.81(17) . . ?
C49 P32 C52 101.29(18) . . ?
C33 P32 Ni2 97.52(11) . . ?
C49 P32 Ni2 129.54(13) . . ?
C52 P32 Ni2 117.68(12) . . ?
C47 P48 C58 105.56(16) . . ?
C47 P48 C55 99.38(17) . . ?
C58 P48 C55 99.45(17) . . ?
C47 P48 Ni1 96.93(12) . . ?
C58 P48 Ni1 124.61(13) . . ?
C55 P48 Ni1 126.13(13) . . ?
C62 O63 C62 180.000(4) 3_576 . ?
C62 O63 C64 53.4(6) 3_576 . ?
C62 O63 C64 126.6(6) . . ?
C62 O63 C64 126.6(6) 3_576 3_576 ?
C62 O63 C64 53.4(6) . 3_576 ?
C64 O63 C64 180.0(5) . 3_576 ?
C10 N11 C12 112.5(3) . . ?
C10 N11 Ni1 122.9(2) . . ?
C12 N11 Ni1 112.8(2) . . ?
C10 N11 Ni2 113.3(2) . . ?
C12 N11 Ni2 120.3(2) . . ?
Ni1 N11 Ni2 68.99(9) . . ?
C39 N40 C41 113.1(3) . . ?
C39 N40 Ni2 113.2(2) . . ?
C41 N40 Ni2 122.2(2) . . ?
C39 N40 Ni1 121.6(2) . . ?
C41 N40 Ni1 111.9(2) . . ?
Ni2 N40 Ni1 68.19(9) . . ?
C10 C4 C5 119.1(3) . . ?
C10 C4 P3 118.0(3) . . ?
C5 C4 P3 123.0(3) . . ?
C6 C5 C4 123.3(3) . . ?
C6 C5 H65 120.7(19) . . ?
C4 C5 H65 116.0(19) . . ?
C5 C6 C8 117.0(3) . . ?
C5 C6 C7 121.2(4) . . ?
C8 C6 C7 121.8(4) . . ?
C6 C7 H66 105(2) . . ?
C6 C7 H67 113(2) . . ?
H66 C7 H67 104(3) . . ?
C6 C7 H68 109(2) . . ?
H66 C7 H68 121(3) . . ?
H67 C7 H68 104(3) . . ?
C9 C8 C6 121.4(4) . . ?
C9 C8 H69 116.4(19) . . ?
C6 C8 H69 122.2(19) . . ?
C8 C9 C10 121.3(3) . . ?
C8 C9 H70 121.2(18) . . ?
C10 C9 H70 117.4(18) . . ?
C4 C10 C9 117.9(3) . . ?
C4 C10 N11 121.2(3) . . ?
C9 C10 N11 120.9(3) . . ?
C18 C12 C13 118.1(3) . . ?
C18 C12 N11 122.2(3) . . ?
C13 C12 N11 119.8(3) . . ?
C14 C13 C12 121.4(3) . . ?
C14 C13 H71 119.1(17) . . ?
C12 C13 H71 119.5(17) . . ?
C15 C14 C13 121.1(4) . . ?
C15 C14 H73 118(2) . . ?
C13 C14 H73 121(2) . . ?
C14 C15 C17 117.8(3) . . ?
C14 C15 C16 121.4(4) . . ?
C17 C15 C16 120.8(4) . . ?
C15 C16 H74 115(3) . . ?
C15 C16 H75 109(3) . . ?
H74 C16 H75 99(4) . . ?
C15 C16 H76 112(2) . . ?
H74 C16 H76 119(4) . . ?
H75 C16 H76 101(4) . . ?
C15 C17 C18 122.8(4) . . ?
C15 C17 H77 121(2) . . ?
C18 C17 H77 116(2) . . ?
C17 C18 C12 118.8(3) . . ?
C17 C18 P19 124.7(3) . . ?
C12 C18 P19 116.5(3) . . ?
C22 C20 C21 110.2(3) . . ?
C22 C20 P3 118.0(3) . . ?
C21 C20 P3 109.9(3) . . ?
C22 C20 H78 108(2) . . ?
C21 C20 H78 106(2) . . ?
P3 C20 H78 104(2) . . ?
C20 C21 H79 110(2) . . ?
C20 C21 H80 113.4(17) . . ?
H79 C21 H80 108(3) . . ?
C20 C21 H81 106.7(18) . . ?
H79 C21 H81 107(3) . . ?
H80 C21 H81 111(2) . . ?
C20 C22 H82 110(3) . . ?
C20 C22 H83 112.7(19) . . ?
H82 C22 H83 105(3) . . ?
C20 C22 H84 111(2) . . ?
H82 C22 H84 109(3) . . ?
H83 C22 H84 108(3) . . ?
C24 C23 C25 110.6(4) . . ?
C24 C23 P3 111.4(3) . . ?
C25 C23 P3 110.2(3) . . ?
C24 C23 H85 113.3(19) . . ?
C25 C23 H85 105.8(18) . . ?
P3 C23 H85 105.3(18) . . ?
C23 C24 H86 108(2) . . ?
C23 C24 H87 115(3) . . ?
H86 C24 H87 108(4) . . ?
C23 C24 H88 116(3) . . ?
H86 C24 H88 100(3) . . ?
H87 C24 H88 110(4) . . ?
C23 C25 H89 111.4(19) . . ?
C23 C25 H90 114(2) . . ?
H89 C25 H90 104(3) . . ?
C23 C25 H91 107.7(18) . . ?
H89 C25 H91 112(3) . . ?
H90 C25 H91 107(3) . . ?
C28 C26 C27 109.2(3) . . ?
C28 C26 P19 120.2(3) . . ?
C27 C26 P19 110.5(3) . . ?
C28 C26 H92 109.1(19) . . ?
C27 C26 H92 100.9(19) . . ?
P19 C26 H92 105.1(19) . . ?
C26 C27 H93 112.4(17) . . ?
C26 C27 H94 107(2) . . ?
H93 C27 H94 107(3) . . ?
C26 C27 H95 115(2) . . ?
H93 C27 H95 112(3) . . ?
H94 C27 H95 103(3) . . ?
C26 C28 H96 107(2) . . ?
C26 C28 H97 110.8(19) . . ?
H96 C28 H97 110(3) . . ?
C26 C28 H98 113(3) . . ?
H96 C28 H98 112(4) . . ?
H97 C28 H98 103(4) . . ?
C30A C29 C30 56.4(6) . . ?
C30A C29 C31 120.5(7) . . ?
C30 C29 C31 111.5(4) . . ?
C30A C29 P19 127.8(6) . . ?
C30 C29 P19 120.8(4) . . ?
C31 C29 P19 108.7(3) . . ?
C29 C30 H102 109.5 . . ?
C29 C30 H100 109.5 . . ?
C29 C30 H101 109.5 . . ?
C29 C30A H1A 109.5 . . ?
C29 C30A H3A 109.5 . . ?
H1A C30A H3A 109.5 . . ?
C29 C30A H2A 109.5 . . ?
H1A C30A H2A 109.5 . . ?
H3A C30A H2A 109.5 . . ?
C29 C31 H105 109.5 . . ?
C29 C31 H104 109.5 . . ?
H105 C31 H104 109.5 . . ?
C29 C31 H103 109.5 . . ?
H105 C31 H103 109.5 . . ?
H104 C31 H103 109.5 . . ?
C34 C33 C39 120.2(3) . . ?
C34 C33 P32 123.4(3) . . ?
C39 C33 P32 116.3(2) . . ?
C35 C34 C33 122.2(4) . . ?
C35 C34 H106 119.3(18) . . ?
C33 C34 H106 118.5(18) . . ?
C37 C35 C34 117.0(3) . . ?
C37 C35 C36 122.7(4) . . ?
C34 C35 C36 120.2(4) . . ?
C35 C36 H107 119(3) . . ?
C35 C36 H108 115(4) . . ?
H107 C36 H108 91(5) . . ?
C35 C36 H109 107(4) . . ?
H107 C36 H109 95(4) . . ?
H108 C36 H109 127(5) . . ?
C35 C37 C38 121.8(4) . . ?
C35 C37 H110 120(2) . . ?
C38 C37 H110 118(2) . . ?
C37 C38 C39 122.3(4) . . ?
C37 C38 H111 123(2) . . ?
C39 C38 H111 115(2) . . ?
C38 C39 C33 116.4(3) . . ?
C38 C39 N40 121.8(3) . . ?
C33 C39 N40 121.8(3) . . ?
C47 C41 C42 117.6(3) . . ?
C47 C41 N40 121.8(3) . . ?
C42 C41 N40 120.7(3) . . ?
C43 C42 C41 121.2(4) . . ?
C43 C42 H112 116.5(19) . . ?
C41 C42 H112 122.0(19) . . ?
C44 C43 C42 121.6(4) . . ?
C44 C43 H113 122.7(18) . . ?
C42 C43 H113 115.7(18) . . ?
C46 C44 C43 117.7(3) . . ?
C46 C44 C45 120.6(4) . . ?
C43 C44 C45 121.7(4) . . ?
C44 C45 H114 108(2) . . ?
C44 C45 H115 112(2) . . ?
H114 C45 H115 100(3) . . ?
C44 C45 H116 111(2) . . ?
H114 C45 H116 118(3) . . ?
H115 C45 H116 108(3) . . ?
C44 C46 C47 122.1(4) . . ?
C44 C46 H117 124.0(16) . . ?
C47 C46 H117 113.9(16) . . ?
C41 C47 C46 119.7(3) . . ?
C41 C47 P48 117.9(3) . . ?
C46 C47 P48 122.4(3) . . ?
C50 C49 C51 109.7(4) . . ?
C50 C49 P32 113.3(3) . . ?
C51 C49 P32 110.2(3) . . ?
C50 C49 H118 110.3(19) . . ?
C51 C49 H118 108.7(19) . . ?
P32 C49 H118 104.4(19) . . ?
C49 C50 H119 111(2) . . ?
C49 C50 H120 108(2) . . ?
H119 C50 H120 113(3) . . ?
C49 C50 H121 114(2) . . ?
H119 C50 H121 98(3) . . ?
H120 C50 H121 113(3) . . ?
C49 C51 H122 112(2) . . ?
C49 C51 H123 108(2) . . ?
H122 C51 H123 112(3) . . ?
C49 C51 H124 102(2) . . ?
H122 C51 H124 112(3) . . ?
H123 C51 H124 110(3) . . ?
C54 C52 C53 109.9(4) . . ?
C54 C52 P32 109.6(3) . . ?
C53 C52 P32 117.7(3) . . ?
C54 C52 H125 109.0(19) . . ?
C53 C52 H125 107(2) . . ?
P32 C52 H125 103(2) . . ?
C52 C53 H126 112(2) . . ?
C52 C53 H127 107(3) . . ?
H126 C53 H127 114(4) . . ?
C52 C53 H128 113(3) . . ?
H126 C53 H128 110(4) . . ?
H127 C53 H128 100(4) . . ?
C52 C54 H129 110(2) . . ?
C52 C54 H130 105(2) . . ?
H129 C54 H130 118(3) . . ?
C52 C54 H131 113(2) . . ?
H129 C54 H131 104(3) . . ?
H130 C54 H131 107(3) . . ?
C57 C55 C56 111.4(4) . . ?
C57 C55 P48 114.7(3) . . ?
C56 C55 P48 109.7(3) . . ?
C57 C55 H132 115(2) . . ?
C56 C55 H132 104(2) . . ?
P48 C55 H132 101(2) . . ?
C55 C56 H133 113(2) . . ?
C55 C56 H134 110(3) . . ?
H133 C56 H134 104(3) . . ?
C55 C56 H135 106(2) . . ?
H133 C56 H135 116(3) . . ?
H134 C56 H135 109(3) . . ?
C55 C57 H136 107(2) . . ?
C55 C57 H137 111(3) . . ?
H136 C57 H137 109(3) . . ?
C55 C57 H138 110(2) . . ?
H136 C57 H138 111(3) . . ?
H137 C57 H138 108(3) . . ?
C59 C58 C60 108.3(4) . . ?
C59 C58 P48 112.9(3) . . ?
C60 C58 P48 109.9(3) . . ?
C59 C58 H139 105(2) . . ?
C60 C58 H139 108(2) . . ?
P48 C58 H139 112(2) . . ?
C58 C59 H140 114(2) . . ?
C58 C59 H141 117(2) . . ?
H140 C59 H141 101(3) . . ?
C58 C59 H142 101(2) . . ?
H140 C59 H142 110(3) . . ?
H141 C59 H142 115(3) . . ?
C58 C60 H143 114(2) . . ?
C58 C60 H144 119(2) . . ?
H143 C60 H144 102(3) . . ?
C58 C60 H145 106(2) . . ?
H143 C60 H145 109(3) . . ?
H144 C60 H145 107(3) . . ?
C62 C61 H146 109.5 . . ?
C62 C61 H148 109.5 . . ?
H146 C61 H148 109.5 . . ?
C62 C61 H147 109.5 . . ?
H146 C61 H147 109.5 . . ?
H148 C61 H147 109.5 . . ?
O63 C62 C61 130.1(9) . . ?
O63 C62 H150 104.7 . . ?
C61 C62 H150 104.7 . . ?
O63 C62 H149 104.7 . . ?
C61 C62 H149 104.7 . . ?
H150 C62 H149 105.7 . . ?
C62 C64 C61 71.7(7) 3_576 3_576 ?
C62 C64 O63 50.8(6) 3_576 . ?
C61 C64 O63 122.4(7) 3_576 . ?

loop_
_geom_bond_atom_site_label_1
_geom_bond_atom_site_label_2
_geom_bond_distance
_geom_bond_site_symmetry_2
_geom_bond_publ_flag
Ni1 N11 2.050(3) . ?
Ni1 N40 2.084(3) . ?
Ni1 P48 2.2138(10) . ?
Ni1 P19 2.2195(10) . ?
Ni1 Ni2 2.3288(7) . ?
Ni2 N11 2.062(3) . ?
Ni2 N40 2.070(3) . ?
Ni2 P32 2.2287(10) . ?
Ni2 P3 2.2344(10) . ?
P3 C4 1.823(4) . ?
P3 C23 1.855(4) . ?
P3 C20 1.893(4) . ?
P19 C18 1.828(4) . ?
P19 C29 1.857(4) . ?
P19 C26 1.858(4) . ?
P32 C33 1.837(3) . ?
P32 C49 1.859(4) . ?
P32 C52 1.876(4) . ?
P48 C47 1.829(4) . ?
P48 C58 1.864(4) . ?
P48 C55 1.886(4) . ?
O63 C62 1.256(11) 3_576 ?
O63 C62 1.256(11) . ?
O63 C64 1.572(11) . ?
O63 C64 1.572(11) 3_576 ?
N11 C10 1.423(4) . ?
N11 C12 1.428(4) . ?
N40 C39 1.425(4) . ?
N40 C41 1.429(4) . ?
C4 C10 1.398(4) . ?
C4 C5 1.409(5) . ?
C5 C6 1.372(5) . ?
C5 H65 0.95(3) . ?
C6 C8 1.397(5) . ?
C6 C7 1.506(5) . ?
C7 H66 0.91(4) . ?
C7 H67 1.03(4) . ?
C7 H68 1.01(4) . ?
C8 C9 1.383(5) . ?
C8 H69 0.94(3) . ?
C9 C10 1.407(5) . ?
C9 H70 0.96(3) . ?
C12 C18 1.405(5) . ?
C12 C13 1.406(5) . ?
C13 C14 1.388(5) . ?
C13 H71 1.07(3) . ?
C14 C15 1.379(5) . ?
C14 H73 0.83(3) . ?
C15 C17 1.388(5) . ?
C15 C16 1.513(5) . ?
C16 H74 0.88(5) . ?
C16 H75 0.85(4) . ?
C16 H76 1.01(5) . ?
C17 C18 1.402(5) . ?
C17 H77 0.87(3) . ?
C20 C22 1.519(5) . ?
C20 C21 1.519(5) . ?
C20 H78 0.98(4) . ?
C21 H79 0.99(4) . ?
C21 H80 1.04(3) . ?
C21 H81 1.00(3) . ?
C22 H82 0.84(4) . ?
C22 H83 1.02(4) . ?
C22 H84 1.00(4) . ?
C23 C24 1.513(6) . ?
C23 C25 1.531(5) . ?
C23 H85 1.01(3) . ?
C24 H86 0.90(4) . ?
C24 H87 0.86(4) . ?
C24 H88 0.97(5) . ?
C25 H89 1.02(3) . ?
C25 H90 0.92(3) . ?
C25 H91 0.97(3) . ?
C26 C28 1.517(5) . ?
C26 C27 1.534(6) . ?
C26 H92 1.02(4) . ?
C27 H93 0.99(3) . ?
C27 H94 0.97(3) . ?
C27 H95 0.94(3) . ?
C28 H96 1.06(4) . ?
C28 H97 1.03(4) . ?
C28 H98 0.91(5) . ?
C29 C30A 1.313(11) . ?
C29 C30 1.388(7) . ?
C29 C31 1.512(5) . ?
C30 H102 0.9800 . ?
C30 H100 0.9800 . ?
C30 H101 0.9800 . ?
C30A H1A 0.9800 . ?
C30A H3A 0.9800 . ?
C30A H2A 0.9800 . ?
C31 H105 0.9800 . ?
C31 H104 0.9800 . ?
C31 H103 0.9800 . ?
C33 C34 1.400(5) . ?
C33 C39 1.402(5) . ?
C34 C35 1.394(5) . ?
C34 H106 0.96(3) . ?
C35 C37 1.364(5) . ?
C35 C36 1.501(5) . ?
C36 H107 0.97(6) . ?
C36 H108 0.85(6) . ?
C36 H109 0.82(5) . ?
C37 C38 1.382(5) . ?
C37 H110 0.89(3) . ?
C38 C39 1.396(5) . ?
C38 H111 0.88(3) . ?
C41 C47 1.394(5) . ?
C41 C42 1.397(5) . ?
C42 C43 1.387(5) . ?
C42 H112 0.93(3) . ?
C43 C44 1.378(5) . ?
C43 H113 0.99(3) . ?
C44 C46 1.370(5) . ?
C44 C45 1.519(5) . ?
C45 H114 0.88(3) . ?
C45 H115 0.97(4) . ?
C45 H116 0.96(4) . ?
C46 C47 1.416(5) . ?
C46 H117 1.00(3) . ?
C49 C50 1.502(5) . ?
C49 C51 1.538(6) . ?
C49 H118 0.91(3) . ?
C50 H119 0.97(3) . ?
C50 H120 0.98(3) . ?
C50 H121 0.98(4) . ?
C51 H122 1.03(4) . ?
C51 H123 0.97(4) . ?
C51 H124 0.90(4) . ?
C52 C54 1.513(6) . ?
C52 C53 1.521(5) . ?
C52 H125 1.03(3) . ?
C53 H126 0.97(4) . ?
C53 H127 0.89(5) . ?
C53 H128 1.02(5) . ?
C54 H129 0.96(4) . ?
C54 H130 0.97(4) . ?
C54 H131 1.13(4) . ?
C55 C57 1.500(6) . ?
C55 C56 1.521(5) . ?
C55 H132 0.89(3) . ?
C56 H133 0.95(3) . ?
C56 H134 0.95(4) . ?
C56 H135 0.99(4) . ?
C57 H136 0.93(4) . ?
C57 H137 1.06(5) . ?
C57 H138 0.98(4) . ?
C58 C59 1.508(5) . ?
C58 C60 1.520(5) . ?
C58 H139 0.96(3) . ?
C59 H140 0.97(4) . ?
C59 H141 0.92(4) . ?
C59 H142 0.97(4) . ?
C60 H143 0.98(4) . ?
C60 H144 0.99(4) . ?
C60 H145 1.00(4) . ?
C61 C62 1.530(12) . ?
C61 H146 0.9800 . ?
C61 H148 0.9800 . ?
C61 H147 0.9800 . ?
C62 H150 0.9900 . ?
C62 H149 0.9900 . ?
C64 C62 1.302(14) 3_576 ?
C64 C61 1.310(10) 3_576 ?

loop_
_geom_torsion_atom_site_label_1
_geom_torsion_atom_site_label_2
_geom_torsion_atom_site_label_3
_geom_torsion_atom_site_label_4
_geom_torsion
_geom_torsion_site_symmetry_1
_geom_torsion_site_symmetry_2
_geom_torsion_site_symmetry_3
_geom_torsion_site_symmetry_4
_geom_torsion_publ_flag
N40 Ni1 Ni2 N11 177.82(12) . . . . ?
P48 Ni1 Ni2 N11 -115.52(9) . . . . ?
P19 Ni1 Ni2 N11 68.16(9) . . . . ?
N11 Ni1 Ni2 N40 -177.82(12) . . . . ?
P48 Ni1 Ni2 N40 66.66(9) . . . . ?
P19 Ni1 Ni2 N40 -109.66(9) . . . . ?
N11 Ni1 Ni2 P32 -113.21(9) . . . . ?
N40 Ni1 Ni2 P32 64.61(9) . . . . ?
P48 Ni1 Ni2 P32 131.27(5) . . . . ?
P19 Ni1 Ni2 P32 -45.05(6) . . . . ?
N11 Ni1 Ni2 P3 64.87(9) . . . . ?
N40 Ni1 Ni2 P3 -117.31(9) . . . . ?
P48 Ni1 Ni2 P3 -50.64(5) . . . . ?
P19 Ni1 Ni2 P3 133.03(5) . . . . ?
N11 Ni2 P3 C4 9.16(13) . . . . ?
N40 Ni2 P3 C4 -107.47(15) . . . . ?
P32 Ni2 P3 C4 139.19(11) . . . . ?
Ni1 Ni2 P3 C4 -38.92(11) . . . . ?
N11 Ni2 P3 C23 -98.48(16) . . . . ?
N40 Ni2 P3 C23 144.89(17) . . . . ?
P32 Ni2 P3 C23 31.55(16) . . . . ?
Ni1 Ni2 P3 C23 -146.56(14) . . . . ?
N11 Ni2 P3 C20 120.41(17) . . . . ?
N40 Ni2 P3 C20 3.77(19) . . . . ?
P32 Ni2 P3 C20 -109.56(16) . . . . ?
Ni1 Ni2 P3 C20 72.32(16) . . . . ?
N11 Ni1 P19 C18 7.60(14) . . . . ?
N40 Ni1 P19 C18 -107.19(14) . . . . ?
P48 Ni1 P19 C18 141.26(11) . . . . ?
Ni2 Ni1 P19 C18 -42.51(12) . . . . ?
N11 Ni1 P19 C29 -100.6(2) . . . . ?
N40 Ni1 P19 C29 144.7(2) . . . . ?
P48 Ni1 P19 C29 33.1(2) . . . . ?
Ni2 Ni1 P19 C29 -150.7(2) . . . . ?
N11 Ni1 P19 C26 120.17(17) . . . . ?
N40 Ni1 P19 C26 5.38(18) . . . . ?
P48 Ni1 P19 C26 -106.16(15) . . . . ?
Ni2 Ni1 P19 C26 70.07(15) . . . . ?
N11 Ni2 P32 C33 -102.44(15) . . . . ?
N40 Ni2 P32 C33 12.88(13) . . . . ?
P3 Ni2 P32 C33 146.12(11) . . . . ?
Ni1 Ni2 P32 C33 -35.78(12) . . . . ?
N11 Ni2 P32 C49 12.7(2) . . . . ?
N40 Ni2 P32 C49 128.07(18) . . . . ?
P3 Ni2 P32 C49 -98.70(16) . . . . ?
Ni1 Ni2 P32 C49 79.40(17) . . . . ?
N11 Ni2 P32 C52 148.79(18) . . . . ?
N40 Ni2 P32 C52 -95.89(17) . . . . ?
P3 Ni2 P32 C52 37.34(17) . . . . ?
Ni1 Ni2 P32 C52 -144.56(15) . . . . ?
N11 Ni1 P48 C47 -105.76(14) . . . . ?
N40 Ni1 P48 C47 10.73(13) . . . . ?
P19 Ni1 P48 C47 137.64(11) . . . . ?
Ni2 Ni1 P48 C47 -38.53(11) . . . . ?
N11 Ni1 P48 C58 8.59(19) . . . . ?
N40 Ni1 P48 C58 125.08(17) . . . . ?
P19 Ni1 P48 C58 -108.01(16) . . . . ?
Ni2 Ni1 P48 C58 75.82(16) . . . . ?
N11 Ni1 P48 C55 147.26(18) . . . . ?
N40 Ni1 P48 C55 -96.25(18) . . . . ?
P19 Ni1 P48 C55 30.66(17) . . . . ?
Ni2 Ni1 P48 C55 -145.51(16) . . . . ?
N40 Ni1 N11 C10 -106.8(2) . . . . ?
P48 Ni1 N11 C10 -0.7(3) . . . . ?
P19 Ni1 N11 C10 130.1(2) . . . . ?
Ni2 Ni1 N11 C10 -104.9(2) . . . . ?
N40 Ni1 N11 C12 113.2(2) . . . . ?
P48 Ni1 N11 C12 -140.72(19) . . . . ?
P19 Ni1 N11 C12 -9.9(2) . . . . ?
Ni2 Ni1 N11 C12 115.1(2) . . . . ?
N40 Ni1 N11 Ni2 -1.93(11) . . . . ?
P48 Ni1 N11 Ni2 104.17(8) . . . . ?
P19 Ni1 N11 Ni2 -125.02(6) . . . . ?
N40 Ni2 N11 C10 119.9(2) . . . . ?
P32 Ni2 N11 C10 -136.23(19) . . . . ?
P3 Ni2 N11 C10 -10.5(2) . . . . ?
Ni1 Ni2 N11 C10 117.9(2) . . . . ?
N40 Ni2 N11 C12 -102.9(2) . . . . ?
P32 Ni2 N11 C12 1.0(3) . . . . ?
P3 Ni2 N11 C12 126.7(2) . . . . ?
Ni1 Ni2 N11 C12 -104.9(3) . . . . ?
N40 Ni2 N11 Ni1 1.95(11) . . . . ?
P32 Ni2 N11 Ni1 105.83(8) . . . . ?
P3 Ni2 N11 Ni1 -128.44(6) . . . . ?
N11 Ni2 N40 C39 114.4(2) . . . . ?
P32 Ni2 N40 C39 -12.6(2) . . . . ?
P3 Ni2 N40 C39 -139.41(19) . . . . ?
Ni1 Ni2 N40 C39 116.3(2) . . . . ?
N11 Ni2 N40 C41 -104.8(3) . . . . ?
P32 Ni2 N40 C41 128.2(3) . . . . ?
P3 Ni2 N40 C41 1.4(3) . . . . ?
Ni1 Ni2 N40 C41 -102.9(3) . . . . ?
N11 Ni2 N40 Ni1 -1.92(11) . . . . ?
P32 Ni2 N40 Ni1 -128.91(6) . . . . ?
P3 Ni2 N40 Ni1 104.32(8) . . . . ?
N11 Ni1 N40 C39 -102.6(3) . . . . ?
P48 Ni1 N40 C39 128.4(2) . . . . ?
P19 Ni1 N40 C39 0.3(3) . . . . ?
Ni2 Ni1 N40 C39 -104.6(3) . . . . ?
N11 Ni1 N40 C41 119.2(2) . . . . ?
P48 Ni1 N40 C41 -9.8(2) . . . . ?
P19 Ni1 N40 C41 -137.85(19) . . . . ?
Ni2 Ni1 N40 C41 117.3(2) . . . . ?
N11 Ni1 N40 Ni2 1.93(11) . . . . ?
P48 Ni1 N40 Ni2 -127.05(6) . . . . ?
P19 Ni1 N40 Ni2 104.88(7) . . . . ?
C23 P3 C4 C10 116.1(3) . . . . ?
C20 P3 C4 C10 -137.7(3) . . . . ?
Ni2 P3 C4 C10 -8.4(3) . . . . ?
C23 P3 C4 C5 -63.8(3) . . . . ?
C20 P3 C4 C5 42.4(3) . . . . ?
Ni2 P3 C4 C5 171.7(3) . . . . ?
C10 C4 C5 C6 -0.5(5) . . . . ?
P3 C4 C5 C6 179.4(3) . . . . ?
C4 C5 C6 C8 0.1(5) . . . . ?
C4 C5 C6 C7 179.6(3) . . . . ?
C5 C6 C8 C9 0.2(5) . . . . ?
C7 C6 C8 C9 -179.3(3) . . . . ?
C6 C8 C9 C10 -0.1(5) . . . . ?
C5 C4 C10 C9 0.7(5) . . . . ?
P3 C4 C10 C9 -179.2(3) . . . . ?
C5 C4 C10 N11 -178.7(3) . . . . ?
P3 C4 C10 N11 1.4(4) . . . . ?
C8 C9 C10 C4 -0.4(5) . . . . ?
C8 C9 C10 N11 179.0(3) . . . . ?
C12 N11 C10 C4 -132.9(3) . . . . ?
Ni1 N11 C10 C4 87.0(3) . . . . ?
Ni2 N11 C10 C4 7.7(4) . . . . ?
C12 N11 C10 C9 47.7(4) . . . . ?
Ni1 N11 C10 C9 -92.4(3) . . . . ?
Ni2 N11 C10 C9 -171.7(3) . . . . ?
C10 N11 C12 C18 -135.2(3) . . . . ?
Ni1 N11 C12 C18 9.0(4) . . . . ?
Ni2 N11 C12 C18 87.2(3) . . . . ?
C10 N11 C12 C13 44.5(4) . . . . ?
Ni1 N11 C12 C13 -171.2(3) . . . . ?
Ni2 N11 C12 C13 -93.0(3) . . . . ?
C18 C12 C13 C14 -0.4(5) . . . . ?
N11 C12 C13 C14 179.8(3) . . . . ?
C12 C13 C14 C15 1.4(6) . . . . ?
C13 C14 C15 C17 -0.2(6) . . . . ?
C13 C14 C15 C16 179.3(4) . . . . ?
C14 C15 C17 C18 -2.0(6) . . . . ?
C16 C15 C17 C18 178.5(4) . . . . ?
C15 C17 C18 C12 3.0(5) . . . . ?
C15 C17 C18 P19 -177.2(3) . . . . ?
C13 C12 C18 C17 -1.7(5) . . . . ?
N11 C12 C18 C17 178.0(3) . . . . ?
C13 C12 C18 P19 178.4(3) . . . . ?
N11 C12 C18 P19 -1.8(4) . . . . ?
C29 P19 C18 C17 -57.1(3) . . . . ?
C26 P19 C18 C17 53.6(3) . . . . ?
Ni1 P19 C18 C17 174.8(3) . . . . ?
C29 P19 C18 C12 122.7(3) . . . . ?
C26 P19 C18 C12 -126.6(3) . . . . ?
Ni1 P19 C18 C12 -5.4(3) . . . . ?
C4 P3 C20 C22 -91.4(3) . . . . ?
C23 P3 C20 C22 13.2(4) . . . . ?
Ni2 P3 C20 C22 160.1(3) . . . . ?
C4 P3 C20 C21 141.2(3) . . . . ?
C23 P3 C20 C21 -114.2(3) . . . . ?
Ni2 P3 C20 C21 32.6(3) . . . . ?
C4 P3 C23 C24 178.6(3) . . . . ?
C20 P3 C23 C24 72.7(3) . . . . ?
Ni2 P3 C23 C24 -75.9(3) . . . . ?
C4 P3 C23 C25 -58.3(3) . . . . ?
C20 P3 C23 C25 -164.2(3) . . . . ?
Ni2 P3 C23 C25 47.3(3) . . . . ?
C18 P19 C26 C28 -50.6(4) . . . . ?
C29 P19 C26 C28 55.3(4) . . . . ?
Ni1 P19 C26 C28 -158.4(3) . . . . ?
C18 P19 C26 C27 -179.2(3) . . . . ?
C29 P19 C26 C27 -73.3(4) . . . . ?
Ni1 P19 C26 C27 72.9(3) . . . . ?
C18 P19 C29 C30A 93.6(9) . . . . ?
C26 P19 C29 C30A -16.6(9) . . . . ?
Ni1 P19 C29 C30A -159.3(8) . . . . ?
C18 P19 C29 C30 162.9(4) . . . . ?
C26 P19 C29 C30 52.6(5) . . . . ?
Ni1 P19 C29 C30 -90.0(4) . . . . ?
C18 P19 C29 C31 -66.5(4) . . . . ?
C26 P19 C29 C31 -176.7(3) . . . . ?
Ni1 P19 C29 C31 40.6(4) . . . . ?
C49 P32 C33 C34 35.0(3) . . . . ?
C52 P32 C33 C34 -70.3(3) . . . . ?
Ni2 P32 C33 C34 169.0(3) . . . . ?
C49 P32 C33 C39 -147.8(3) . . . . ?
C52 P32 C33 C39 106.9(3) . . . . ?
Ni2 P32 C33 C39 -13.8(3) . . . . ?
C39 C33 C34 C35 -1.5(5) . . . . ?
P32 C33 C34 C35 175.6(3) . . . . ?
C33 C34 C35 C37 -0.9(5) . . . . ?
C33 C34 C35 C36 -179.1(4) . . . . ?
C34 C35 C37 C38 1.7(5) . . . . ?
C36 C35 C37 C38 179.8(4) . . . . ?
C35 C37 C38 C39 -0.1(6) . . . . ?
C37 C38 C39 C33 -2.3(5) . . . . ?
C37 C38 C39 N40 177.2(3) . . . . ?
C34 C33 C39 C38 3.0(5) . . . . ?
P32 C33 C39 C38 -174.3(3) . . . . ?
C34 C33 C39 N40 -176.5(3) . . . . ?
P32 C33 C39 N40 6.2(4) . . . . ?
C41 N40 C39 C38 42.6(4) . . . . ?
Ni2 N40 C39 C38 -173.0(3) . . . . ?
Ni1 N40 C39 C38 -95.1(4) . . . . ?
C41 N40 C39 C33 -138.0(3) . . . . ?
Ni2 N40 C39 C33 6.5(4) . . . . ?
Ni1 N40 C39 C33 84.3(4) . . . . ?
C39 N40 C41 C47 -138.0(3) . . . . ?
Ni2 N40 C41 C47 81.1(4) . . . . ?
Ni1 N40 C41 C47 3.8(4) . . . . ?
C39 N40 C41 C42 42.5(4) . . . . ?
Ni2 N40 C41 C42 -98.3(3) . . . . ?
Ni1 N40 C41 C42 -175.7(3) . . . . ?
C47 C41 C42 C43 -4.5(5) . . . . ?
N40 C41 C42 C43 175.0(3) . . . . ?
C41 C42 C43 C44 1.5(6) . . . . ?
C42 C43 C44 C46 3.0(6) . . . . ?
C42 C43 C44 C45 -178.4(4) . . . . ?
C43 C44 C46 C47 -4.4(5) . . . . ?
C45 C44 C46 C47 177.0(4) . . . . ?
C42 C41 C47 C46 3.1(5) . . . . ?
N40 C41 C47 C46 -176.4(3) . . . . ?
C42 C41 C47 P48 -173.7(3) . . . . ?
N40 C41 C47 P48 6.8(4) . . . . ?
C44 C46 C47 C41 1.3(5) . . . . ?
C44 C46 C47 P48 177.9(3) . . . . ?
C58 P48 C47 C41 -141.3(3) . . . . ?
C55 P48 C47 C41 116.0(3) . . . . ?
Ni1 P48 C47 C41 -12.4(3) . . . . ?
C58 P48 C47 C46 42.0(3) . . . . ?
C55 P48 C47 C46 -60.6(3) . . . . ?
Ni1 P48 C47 C46 170.9(3) . . . . ?
C33 P32 C49 C50 62.6(3) . . . . ?
C52 P32 C49 C50 169.0(3) . . . . ?
Ni2 P32 C49 C50 -49.8(4) . . . . ?
C33 P32 C49 C51 -174.1(3) . . . . ?
C52 P32 C49 C51 -67.6(3) . . . . ?
Ni2 P32 C49 C51 73.5(3) . . . . ?
C33 P32 C52 C54 -61.3(3) . . . . ?
C49 P32 C52 C54 -168.6(3) . . . . ?
Ni2 P32 C52 C54 44.4(3) . . . . ?
C33 P32 C52 C53 65.2(4) . . . . ?
C49 P32 C52 C53 -42.2(4) . . . . ?
Ni2 P32 C52 C53 170.9(4) . . . . ?
C47 P48 C55 C57 167.2(3) . . . . ?
C58 P48 C55 C57 59.5(3) . . . . ?
Ni1 P48 C55 C57 -87.1(3) . . . . ?
C47 P48 C55 C56 -66.5(3) . . . . ?
C58 P48 C55 C56 -174.2(3) . . . . ?
Ni1 P48 C55 C56 39.3(4) . . . . ?
C47 P48 C58 C59 44.6(3) . . . . ?
C55 P48 C58 C59 147.2(3) . . . . ?
Ni1 P48 C58 C59 -65.6(3) . . . . ?
C47 P48 C58 C60 165.7(3) . . . . ?
C55 P48 C58 C60 -91.8(3) . . . . ?
Ni1 P48 C58 C60 55.5(3) . . . . ?
C62 O63 C62 C61 67(100) 3_576 . . . ?
C64 O63 C62 C61 177.8(10) . . . . ?
C64 O63 C62 C61 -2.2(10) 3_576 . . . ?
C62 O63 C64 C62 180.000(7) . . . 3_576 ?
C64 O63 C64 C62 -169(100) 3_576 . . 3_576 ?
C62 O63 C64 C61 -2.4(10) 3_576 . . 3_576 ?
C62 O63 C64 C61 177.6(10) . . . 3_576 ?
C64 O63 C64 C61 -171(100) 3_576 . . 3_576 ?
